data_7708778
loop_
_publ_author_name
'Lahiri, Goutam Kumar'
'Panda, Sanjib'
'Baliyan, Rupal'
'Dhara, Suman'
'Huang, Kuo-Wei'

_publ_section_title
;
 Redox induced oxidative C-C coupling of non-innocent
 bis(heterocyclo)methanides
;
_journal_name_full 'Dalton Transactions'
_journal_paper_doi 10.1039/D1DT03310G
_journal_year 2021
_chemical_formula_moiety 'H2 O, C30 H22 N8'
_chemical_formula_sum 'C30 H24 N8 O'
_chemical_formula_weight 512.57
_space_group_crystal_system monoclinic
_space_group_IT_number 15
_space_group_name_Hall '-I 2ya'
_space_group_name_H-M_alt 'I 1 2/a 1'
_atom_sites_solution_hydrogens mixed
_audit_creation_date 2021-10-11
_audit_creation_method
;
Olex2 1.5-dev
(compiled 2021.08.20 svn.r13c46975 for OlexSys, GUI svn.r6225)
;
_audit_update_record
;
2021-10-14 deposited with the CCDC.	2021-10-21 downloaded from the CCDC.
;
_cell_angle_alpha 90
_cell_angle_beta 92.559(4)
_cell_angle_gamma 90
_cell_formula_units_Z 8
_cell_length_a 25.4894(9)
_cell_length_b 7.8244(3)
_cell_length_c 25.5780(14)
_cell_measurement_reflns_used 2214
_cell_measurement_temperature 150(2)
_cell_measurement_theta_max 24.1100
_cell_measurement_theta_min 2.1990
_cell_volume 5096.2(4)
_computing_cell_refinement 'CrysAlisPro 1.171.40.67a (Rigaku OD, 2019)'
_computing_data_collection 'CrysAlisPro 1.171.40.67a (Rigaku OD, 2019)'
_computing_data_reduction 'CrysAlisPro 1.171.40.67a (Rigaku OD, 2019)'
_computing_molecular_graphics 'Olex2 1.5-dev (Dolomanov et al., 2009)'
_computing_publication_material 'Olex2 1.5-dev (Dolomanov et al., 2009)'
_computing_structure_refinement 'SHELXL 2018/3 (Sheldrick, 2015)'
_computing_structure_solution 'ShelXT (Sheldrick, 2015)'
_diffrn_ambient_temperature 150(2)
_diffrn_measured_fraction_theta_full 0.996
_diffrn_measured_fraction_theta_max 0.996
_diffrn_measurement_details
;
List of Runs (angles in degrees, time in seconds):

  # Type    Start    End  Width  t~exp~   \w     \q     \k     \f   Frames
#--------------------------------------------------------------------------
  1  \w    -86.73  30.27   0.50    4.00    --    9.01 -32.73 -18.13  234
  2  \f    -40.65 107.85   0.50    4.00  81.90  -8.96  31.50    --   297
;
_diffrn_measurement_device 'abstract diffractometer'
_diffrn_measurement_device_type 'Saxi-CrysAlisPro-abstract goniometer imported SAXI images'
_diffrn_measurement_method '\w and \f scans'
_diffrn_radiation_type MoK\a
_diffrn_radiation_wavelength 0.71073
_diffrn_reflns_av_R_equivalents 0.0847
_diffrn_reflns_av_unetI/netI 0.0777
_diffrn_reflns_Laue_measured_fraction_full 0.996
_diffrn_reflns_Laue_measured_fraction_max 0.996
_diffrn_reflns_limit_h_max 30
_diffrn_reflns_limit_h_min -30
_diffrn_reflns_limit_k_max 9
_diffrn_reflns_limit_k_min -9
_diffrn_reflns_limit_l_max 30
_diffrn_reflns_limit_l_min -30
_diffrn_reflns_number 16855
_diffrn_reflns_point_group_measured_fraction_full 0.996
_diffrn_reflns_point_group_measured_fraction_max 0.996
_diffrn_reflns_theta_full 25.000
_diffrn_reflns_theta_max 25.000
_diffrn_reflns_theta_min 2.207
_exptl_absorpt_coefficient_mu 0.086
_exptl_absorpt_correction_T_max 1.00000
_exptl_absorpt_correction_T_min 0.51982
_exptl_absorpt_correction_type multi-scan
_exptl_absorpt_process_details
;
CrysAlisPro 1.171.40.67a (Rigaku Oxford Diffraction, 2019)
Empirical absorption correction using spherical harmonics,
 implemented in SCALE3 ABSPACK scaling algorithm.
;
_exptl_crystal_colour 'clear light yellow'
_exptl_crystal_colour_lustre clear
_exptl_crystal_colour_modifier light
_exptl_crystal_colour_primary yellow
_exptl_crystal_density_diffrn 1.336
_exptl_crystal_description block
_exptl_crystal_F_000 2144
_exptl_crystal_size_max 0.25
_exptl_crystal_size_mid 0.153
_exptl_crystal_size_min 0.073
_refine_diff_density_max 0.260
_refine_diff_density_min -0.293
_refine_diff_density_rms 0.069
_refine_ls_extinction_method none
_refine_ls_goodness_of_fit_ref 1.021
_refine_ls_hydrogen_treatment constr
_refine_ls_matrix_type full
_refine_ls_number_parameters 355
_refine_ls_number_reflns 4484
_refine_ls_number_restraints 0
_refine_ls_restrained_S_all 1.021
_refine_ls_R_factor_all 0.1097
_refine_ls_R_factor_gt 0.0698
_refine_ls_shift/su_max 0.001
_refine_ls_shift/su_mean 0.000
_refine_ls_structure_factor_coef Fsqd
_refine_ls_weighting_details 'w=1/[\s^2^(Fo^2^)+(0.0957P)^2^] where P=(Fo^2^+2Fc^2^)/3'
_refine_ls_weighting_scheme calc
_refine_ls_wR_factor_gt 0.1638
_refine_ls_wR_factor_ref 0.1975
_reflns_Friedel_coverage 0.000
_reflns_number_gt 2806
_reflns_number_total 4484
_reflns_threshold_expression 'I > 2\s(I)'
_cod_data_source_file d1dt03310g2.cif
_cod_data_source_block l1_dimer
_cod_database_code 7708778
_shelx_shelxl_version_number 2018/3
_shelx_space_group_comment
;
The symmetry employed for this shelxl refinement is uniquely defined
by the following loop, which should always be used as a source of
symmetry information in preference to the above space-group names.
They are only intended as comments.
;
_shelx_estimated_absorpt_t_max 0.994
_shelx_estimated_absorpt_t_min 0.979
_olex2_refinement_description
;
1. Fixed Uiso
 At 1.2 times of:
  All C(H) groups
 At 1.5 times of:
  All O(H,H) groups
2.a Free rotating group:
 O1(H1A,H1B)
2.b Ternary CH refined with riding coordinates:
 C2(H2), C16(H16)
2.c Aromatic/amide H refined with riding coordinates:
 C15(H15), C23(H23), C30(H30), C9(H9), C18(H18), C14(H14), C12(H12), C25(H25),
 C20(H20), C10(H10), C13(H13), C27(H27), C29(H29), C28(H28), C4(H4), C6(H6),
 C7(H7), C21(H21), C22(H22), C8(H8)
;
_olex2_submission_special_instructions 'No special instructions were received'
_oxdiff_exptl_absorpt_empirical_details
;
Empirical correction (ABSPACK) includes:
- Absorption correction using spherical harmonics
- Frame scaling
;

loop_
_space_group_symop_operation_xyz
'x, y, z'
'-x+1/2, y, -z'
'x+1/2, y+1/2, z+1/2'
'-x+1, y+1/2, -z+1/2'
'-x, -y, -z'
'x-1/2, -y, z'
'-x+1/2, -y+1/2, -z+1/2'
'x, -y+1/2, z+1/2'

loop_
_atom_site_label
_atom_site_type_symbol
_atom_site_fract_x
_atom_site_fract_y
_atom_site_fract_z
_atom_site_U_iso_or_equiv
_atom_site_adp_type
_atom_site_occupancy
_atom_site_site_symmetry_order
_atom_site_calc_flag
_atom_site_refinement_flags_posn
_atom_site_refinement_flags_adp
_atom_site_refinement_flags_occupancy
_atom_site_disorder_assembly
_atom_site_disorder_group
O1 O 0.60690(9) 0.2534(3) 0.34430(9) 0.0481(6) Uani 1 1 d G . . . .
H1A H 0.586810 0.327977 0.329767 0.072 Uiso 1 1 d G U . . .
H1B H 0.609364 0.175736 0.321358 0.072 Uiso 1 1 d G U . . .
N3 N 0.58106(8) 0.5538(3) 0.47271(10) 0.0327(6) Uani 1 1 d . . . . .
N7 N 0.72143(8) 0.9532(3) 0.41365(10) 0.0340(6) Uani 1 1 d . . . . .
N8 N 0.67171(8) 0.7096(3) 0.28296(10) 0.0337(6) Uani 1 1 d . . . . .
N4 N 0.51693(8) 0.7978(3) 0.34289(10) 0.0337(6) Uani 1 1 d . . . . .
N5 N 0.71644(9) 0.6699(3) 0.41533(10) 0.0397(7) Uani 1 1 d . . . . .
N6 N 0.63869(9) 0.9717(3) 0.28338(11) 0.0409(7) Uani 1 1 d . . . . .
N1 N 0.58269(9) 0.8364(3) 0.46863(11) 0.0416(7) Uani 1 1 d . . . . .
N2 N 0.53847(9) 0.5296(3) 0.32512(11) 0.0409(7) Uani 1 1 d . . . . .
C24 C 0.64890(10) 0.8345(4) 0.31217(12) 0.0331(7) Uani 1 1 d . . . . .
C3 C 0.55323(10) 0.6701(4) 0.35067(12) 0.0331(7) Uani 1 1 d . . . . .
C1 C 0.58976(10) 0.6942(4) 0.44256(12) 0.0332(7) Uani 1 1 d . . . . .
C17 C 0.69218(11) 0.8121(3) 0.40070(12) 0.0348(7) Uani 1 1 d . . . . .
C15 C 0.58245(10) 0.3812(4) 0.46138(13) 0.0389(8) Uani 1 1 d . . . . .
H15 H 0.590927 0.342994 0.427521 0.047 Uiso 1 1 calc R U . . .
C23 C 0.71197(11) 1.1246(4) 0.40621(13) 0.0398(8) Uani 1 1 d . . . . .
H23 H 0.680025 1.161427 0.389251 0.048 Uiso 1 1 calc R U . . .
C11 C 0.56797(10) 0.6136(4) 0.52223(12) 0.0360(7) Uani 1 1 d . . . . .
C19 C 0.76851(10) 0.8933(4) 0.43834(12) 0.0376(8) Uani 1 1 d . . . . .
C2 C 0.60242(10) 0.6804(4) 0.38558(12) 0.0340(7) Uani 1 1 d . . . . .
H2 H 0.621561 0.569980 0.381518 0.041 Uiso 1 1 calc R U . . .
C26 C 0.67594(10) 0.7760(4) 0.23241(13) 0.0383(8) Uani 1 1 d . . . . .
C30 C 0.68737(11) 0.5452(4) 0.29546(14) 0.0416(8) Uani 1 1 d . . . . .
H30 H 0.684298 0.502437 0.329951 0.050 Uiso 1 1 calc R U . . .
C16 C 0.64042(10) 0.8245(4) 0.36996(12) 0.0334(7) Uani 1 1 d . . . . .
H16 H 0.623965 0.935039 0.380039 0.040 Uiso 1 1 calc R U . . .
C9 C 0.51542(11) 0.9623(4) 0.36125(14) 0.0421(8) Uani 1 1 d . . . . .
H9 H 0.542503 1.004322 0.384530 0.051 Uiso 1 1 calc R U . . .
C18 C 0.76388(11) 0.7208(4) 0.43849(13) 0.0409(8) Uani 1 1 d . . . . .
H18 H 0.789866 0.644794 0.452663 0.049 Uiso 1 1 calc R U . . .
C5 C 0.47687(11) 0.7307(4) 0.30944(13) 0.0388(8) Uani 1 1 d . . . . .
C14 C 0.57164(11) 0.2682(4) 0.49894(15) 0.0451(9) Uani 1 1 d . . . . .
H14 H 0.572534 0.149369 0.491386 0.054 Uiso 1 1 calc R U . . .
C12 C 0.55701(11) 0.4908(4) 0.56086(13) 0.0433(8) Uani 1 1 d . . . . .
H12 H 0.548256 0.527025 0.594833 0.052 Uiso 1 1 calc R U . . .
C25 C 0.65520(12) 0.9365(4) 0.23434(13) 0.0435(8) Uani 1 1 d . . . . .
H25 H 0.652568 1.013309 0.205577 0.052 Uiso 1 1 calc R U . . .
C20 C 0.80572(11) 1.0179(4) 0.45582(14) 0.0469(9) Uani 1 1 d . . . . .
H20 H 0.837636 0.982789 0.473193 0.056 Uiso 1 1 calc R U . . .
C10 C 0.56959(12) 0.7879(4) 0.51801(13) 0.0455(9) Uani 1 1 d . . . . .
H10 H 0.562595 0.865027 0.545531 0.055 Uiso 1 1 calc R U . . .
C13 C 0.55891(12) 0.3232(4) 0.54972(14) 0.0457(9) Uani 1 1 d . . . . .
H13 H 0.551721 0.241291 0.575871 0.055 Uiso 1 1 calc R U . . .
C27 C 0.69832(11) 0.6705(4) 0.19395(14) 0.0467(9) Uani 1 1 d . . . . .
H27 H 0.703084 0.713087 0.159706 0.056 Uiso 1 1 calc R U . . .
C29 C 0.70709(12) 0.4464(4) 0.25791(15) 0.0491(9) Uani 1 1 d . . . . .
H29 H 0.717413 0.332467 0.266047 0.059 Uiso 1 1 calc R U . . .
C28 C 0.71270(12) 0.5091(4) 0.20664(15) 0.0508(9) Uani 1 1 d . . . . .
H28 H 0.726738 0.437003 0.180846 0.061 Uiso 1 1 calc R U . . .
C4 C 0.49123(11) 0.5665(4) 0.29969(13) 0.0456(8) Uani 1 1 d . . . . .
H4 H 0.471381 0.488540 0.278315 0.055 Uiso 1 1 calc R U . . .
C6 C 0.43400(12) 0.8394(5) 0.29444(14) 0.0507(9) Uani 1 1 d . . . . .
H6 H 0.405923 0.797846 0.272286 0.061 Uiso 1 1 calc R U . . .
C7 C 0.43363(12) 1.0007(5) 0.31186(15) 0.0568(10) Uani 1 1 d . . . . .
H7 H 0.405389 1.074144 0.301403 0.068 Uiso 1 1 calc R U . . .
C21 C 0.79632(12) 1.1845(4) 0.44807(15) 0.0523(10) Uani 1 1 d . . . . .
H21 H 0.821913 1.266502 0.459295 0.063 Uiso 1 1 calc R U . . .
C22 C 0.74794(12) 1.2400(4) 0.42296(14) 0.0494(9) Uani 1 1 d . . . . .
H22 H 0.741285 1.358584 0.418139 0.059 Uiso 1 1 calc R U . . .
C8 C 0.47474(12) 1.0635(4) 0.34565(15) 0.0521(10) Uani 1 1 d . . . . .
H8 H 0.473691 1.178434 0.357512 0.063 Uiso 1 1 calc R U . . .

loop_
_atom_site_aniso_label
_atom_site_aniso_U_11
_atom_site_aniso_U_22
_atom_site_aniso_U_33
_atom_site_aniso_U_23
_atom_site_aniso_U_13
_atom_site_aniso_U_12
O1 0.0473(13) 0.0492(14) 0.0475(16) -0.0034(11) -0.0013(11) 0.0079(11)
N3 0.0224(12) 0.0406(14) 0.0355(16) 0.0011(12) 0.0054(10) 0.0005(10)
N7 0.0243(12) 0.0416(15) 0.0359(16) -0.0022(11) 0.0004(10) 0.0003(11)
N8 0.0217(12) 0.0438(15) 0.0359(17) -0.0005(12) 0.0052(11) -0.0023(10)
N4 0.0239(12) 0.0409(14) 0.0368(16) 0.0014(12) 0.0065(10) 0.0020(10)
N5 0.0348(13) 0.0450(15) 0.0393(17) 0.0033(12) 0.0023(12) -0.0007(11)
N6 0.0359(13) 0.0494(16) 0.0378(18) 0.0045(13) 0.0051(12) 0.0005(12)
N1 0.0421(15) 0.0403(15) 0.0428(18) -0.0014(13) 0.0072(13) -0.0068(12)
N2 0.0345(13) 0.0475(16) 0.0407(17) -0.0059(13) 0.0032(12) 0.0019(12)
C24 0.0231(14) 0.0399(17) 0.0364(19) -0.0011(15) 0.0036(13) -0.0029(12)
C3 0.0248(14) 0.0408(17) 0.0342(19) 0.0016(14) 0.0073(12) 0.0025(12)
C1 0.0271(14) 0.0363(17) 0.0362(19) 0.0000(14) 0.0012(13) 0.0011(12)
C17 0.0309(15) 0.0369(17) 0.037(2) -0.0010(14) 0.0075(13) -0.0005(13)
C15 0.0295(15) 0.0423(18) 0.045(2) -0.0023(16) 0.0052(14) 0.0045(13)
C23 0.0310(16) 0.0418(18) 0.047(2) 0.0017(15) 0.0032(14) 0.0023(14)
C11 0.0297(15) 0.0449(18) 0.034(2) -0.0020(15) 0.0053(13) -0.0025(13)
C19 0.0254(15) 0.052(2) 0.035(2) 0.0016(15) 0.0012(13) 0.0065(13)
C2 0.0266(14) 0.0420(17) 0.0336(19) 0.0021(13) 0.0026(13) 0.0012(12)
C26 0.0282(15) 0.051(2) 0.036(2) -0.0020(15) 0.0065(13) -0.0046(14)
C30 0.0312(15) 0.0422(18) 0.052(2) 0.0026(16) 0.0100(14) -0.0002(14)
C16 0.0247(14) 0.0409(17) 0.0347(19) -0.0015(14) 0.0034(12) 0.0009(12)
C9 0.0319(16) 0.0439(19) 0.051(2) 0.0036(16) 0.0087(14) 0.0039(14)
C18 0.0322(16) 0.051(2) 0.040(2) 0.0073(15) 0.0025(14) 0.0086(14)
C5 0.0263(15) 0.056(2) 0.034(2) 0.0000(15) 0.0030(13) -0.0048(14)
C14 0.0379(18) 0.0399(18) 0.058(3) 0.0069(17) 0.0065(16) 0.0043(14)
C12 0.0374(17) 0.059(2) 0.034(2) 0.0034(16) 0.0089(14) -0.0012(15)
C25 0.0410(17) 0.053(2) 0.037(2) 0.0035(16) 0.0079(15) -0.0005(15)
C20 0.0270(16) 0.060(2) 0.053(2) -0.0028(17) -0.0091(15) 0.0008(14)
C10 0.0461(19) 0.051(2) 0.040(2) -0.0049(16) 0.0143(16) -0.0063(15)
C13 0.0426(18) 0.048(2) 0.048(2) 0.0136(16) 0.0147(16) 0.0009(15)
C27 0.0347(17) 0.066(2) 0.041(2) -0.0066(17) 0.0121(15) -0.0054(16)
C29 0.0360(17) 0.0501(19) 0.062(3) -0.0049(18) 0.0146(16) 0.0021(15)
C28 0.0366(18) 0.062(2) 0.055(3) -0.0182(19) 0.0186(16) -0.0006(16)
C4 0.0312(16) 0.060(2) 0.045(2) -0.0070(17) -0.0026(14) -0.0040(15)
C6 0.0304(16) 0.077(2) 0.045(2) 0.0064(19) 0.0009(15) 0.0114(16)
C7 0.0376(19) 0.071(3) 0.062(3) 0.014(2) 0.0066(17) 0.0230(17)
C21 0.0362(18) 0.051(2) 0.069(3) -0.0056(18) -0.0049(17) -0.0052(15)
C22 0.0435(18) 0.0442(19) 0.060(3) -0.0007(17) -0.0024(17) -0.0016(15)
C8 0.0425(19) 0.0447(19) 0.070(3) 0.0047(17) 0.0132(18) 0.0081(15)

loop_
_atom_type_symbol
_atom_type_description
_atom_type_scat_dispersion_real
_atom_type_scat_dispersion_imag
_atom_type_scat_source
C C 0.0033 0.0016 'International Tables Vol C Tables 4.2.6.8 and 6.1.1.4'
H H 0.0000 0.0000 'International Tables Vol C Tables 4.2.6.8 and 6.1.1.4'
N N 0.0061 0.0033 'International Tables Vol C Tables 4.2.6.8 and 6.1.1.4'
O O 0.0106 0.0060 'International Tables Vol C Tables 4.2.6.8 and 6.1.1.4'

loop_
_geom_angle_atom_site_label_1
_geom_angle_atom_site_label_2
_geom_angle_atom_site_label_3
_geom_angle
_geom_angle_site_symmetry_1
_geom_angle_site_symmetry_3
_geom_angle_publ_flag
H1A O1 H1B 104.5 . . ?
C1 N3 C15 131.4(3) . . ?
C1 N3 C11 107.0(2) . . ?
C15 N3 C11 121.6(3) . . ?
C17 N7 C23 131.7(2) . . ?
C17 N7 C19 106.5(2) . . ?
C23 N7 C19 121.8(2) . . ?
C24 N8 C26 106.8(2) . . ?
C24 N8 C30 131.4(3) . . ?
C30 N8 C26 121.7(3) . . ?
C3 N4 C9 131.6(3) . . ?
C3 N4 C5 106.5(2) . . ?
C9 N4 C5 121.9(2) . . ?
C17 N5 C18 105.6(2) . . ?
C24 N6 C25 106.6(3) . . ?
C1 N1 C10 106.1(2) . . ?
C3 N2 C4 106.4(2) . . ?
N8 C24 C16 125.4(3) . . ?
N6 C24 N8 110.6(3) . . ?
N6 C24 C16 123.8(3) . . ?
N4 C3 C2 125.8(3) . . ?
N2 C3 N4 111.0(2) . . ?
N2 C3 C2 123.2(2) . . ?
N3 C1 C2 122.3(3) . . ?
N1 C1 N3 111.4(3) . . ?
N1 C1 C2 126.2(3) . . ?
N7 C17 C16 122.0(2) . . ?
N5 C17 N7 111.7(3) . . ?
N5 C17 C16 126.2(3) . . ?
N3 C15 H15 120.5 . . ?
C14 C15 N3 119.0(3) . . ?
C14 C15 H15 120.5 . . ?
N7 C23 H23 120.0 . . ?
C22 C23 N7 119.9(3) . . ?
C22 C23 H23 120.0 . . ?
N3 C11 C12 117.8(3) . . ?
C10 C11 N3 104.6(3) . . ?
C10 C11 C12 137.7(3) . . ?
N7 C19 C20 117.1(3) . . ?
C18 C19 N7 105.0(2) . . ?
C18 C19 C20 137.8(3) . . ?
C3 C2 C1 111.5(2) . . ?
C3 C2 H2 106.8 . . ?
C3 C2 C16 113.5(2) . . ?
C1 C2 H2 106.8 . . ?
C1 C2 C16 111.1(2) . . ?
C16 C2 H2 106.8 . . ?
N8 C26 C27 118.2(3) . . ?
C25 C26 N8 105.2(3) . . ?
C25 C26 C27 136.6(3) . . ?
N8 C30 H30 120.6 . . ?
C29 C30 N8 118.9(3) . . ?
C29 C30 H30 120.6 . . ?
C24 C16 C17 110.8(2) . . ?
C24 C16 C2 114.2(2) . . ?
C24 C16 H16 106.8 . . ?
C17 C16 C2 111.1(2) . . ?
C17 C16 H16 106.8 . . ?
C2 C16 H16 106.8 . . ?
N4 C9 H9 120.6 . . ?
C8 C9 N4 118.8(3) . . ?
C8 C9 H9 120.6 . . ?
N5 C18 H18 124.4 . . ?
C19 C18 N5 111.2(3) . . ?
C19 C18 H18 124.4 . . ?
N4 C5 C6 118.0(3) . . ?
C4 C5 N4 105.7(2) . . ?
C4 C5 C6 136.3(3) . . ?
C15 C14 H14 119.4 . . ?
C15 C14 C13 121.2(3) . . ?
C13 C14 H14 119.4 . . ?
C11 C12 H12 119.8 . . ?
C13 C12 C11 120.3(3) . . ?
C13 C12 H12 119.8 . . ?
N6 C25 H25 124.6 . . ?
C26 C25 N6 110.7(3) . . ?
C26 C25 H25 124.6 . . ?
C19 C20 H20 119.7 . . ?
C21 C20 C19 120.7(3) . . ?
C21 C20 H20 119.7 . . ?
N1 C10 H10 124.5 . . ?
C11 C10 N1 110.9(3) . . ?
C11 C10 H10 124.5 . . ?
C14 C13 H13 119.9 . . ?
C12 C13 C14 120.1(3) . . ?
C12 C13 H13 119.9 . . ?
C26 C27 H27 120.4 . . ?
C28 C27 C26 119.3(3) . . ?
C28 C27 H27 120.4 . . ?
C30 C29 H29 119.4 . . ?
C30 C29 C28 121.2(3) . . ?
C28 C29 H29 119.4 . . ?
C27 C28 C29 120.7(3) . . ?
C27 C28 H28 119.7 . . ?
C29 C28 H28 119.7 . . ?
N2 C4 H4 124.8 . . ?
C5 C4 N2 110.4(3) . . ?
C5 C4 H4 124.8 . . ?
C5 C6 H6 120.3 . . ?
C7 C6 C5 119.4(3) . . ?
C7 C6 H6 120.3 . . ?
C6 C7 H7 119.5 . . ?
C6 C7 C8 120.9(3) . . ?
C8 C7 H7 119.5 . . ?
C20 C21 H21 119.8 . . ?
C20 C21 C22 120.4(3) . . ?
C22 C21 H21 119.8 . . ?
C23 C22 C21 120.1(3) . . ?
C23 C22 H22 120.0 . . ?
C21 C22 H22 120.0 . . ?
C9 C8 C7 121.0(3) . . ?
C9 C8 H8 119.5 . . ?
C7 C8 H8 119.5 . . ?

loop_
_geom_bond_atom_site_label_1
_geom_bond_atom_site_label_2
_geom_bond_distance
_geom_bond_site_symmetry_2
_geom_bond_publ_flag
O1 H1A 0.8507 . ?
O1 H1B 0.8492 . ?
N3 C1 1.366(4) . ?
N3 C15 1.383(4) . ?
N3 C11 1.404(4) . ?
N7 C17 1.365(3) . ?
N7 C23 1.375(4) . ?
N7 C19 1.411(3) . ?
N8 C24 1.375(4) . ?
N8 C26 1.402(4) . ?
N8 C30 1.380(4) . ?
N4 C3 1.371(3) . ?
N4 C9 1.371(4) . ?
N4 C5 1.405(4) . ?
N5 C17 1.319(4) . ?
N5 C18 1.381(4) . ?
N6 C24 1.321(4) . ?
N6 C25 1.369(4) . ?
N1 C1 1.314(4) . ?
N1 C10 1.374(4) . ?
N2 C3 1.324(4) . ?
N2 C4 1.373(4) . ?
C24 C16 1.505(4) . ?
C3 C2 1.509(4) . ?
C1 C2 1.510(4) . ?
C17 C16 1.509(4) . ?
C15 H15 0.9500 . ?
C15 C14 1.343(4) . ?
C23 H23 0.9500 . ?
C23 C22 1.344(4) . ?
C11 C12 1.415(4) . ?
C11 C10 1.369(4) . ?
C19 C18 1.355(4) . ?
C19 C20 1.419(4) . ?
C2 H2 1.0000 . ?
C2 C16 1.550(4) . ?
C26 C25 1.364(4) . ?
C26 C27 1.423(4) . ?
C30 H30 0.9500 . ?
C30 C29 1.348(4) . ?
C16 H16 1.0000 . ?
C9 H9 0.9500 . ?
C9 C8 1.351(4) . ?
C18 H18 0.9500 . ?
C5 C4 1.362(4) . ?
C5 C6 1.424(4) . ?
C14 H14 0.9500 . ?
C14 C13 1.420(5) . ?
C12 H12 0.9500 . ?
C12 C13 1.343(4) . ?
C25 H25 0.9500 . ?
C20 H20 0.9500 . ?
C20 C21 1.339(4) . ?
C10 H10 0.9500 . ?
C13 H13 0.9500 . ?
C27 H27 0.9500 . ?
C27 C28 1.350(4) . ?
C29 H29 0.9500 . ?
C29 C28 1.413(5) . ?
C28 H28 0.9500 . ?
C4 H4 0.9500 . ?
C6 H6 0.9500 . ?
C6 C7 1.339(5) . ?
C7 H7 0.9500 . ?
C7 C8 1.416(5) . ?
C21 H21 0.9500 . ?
C21 C22 1.432(4) . ?
C22 H22 0.9500 . ?
C8 H8 0.9500 . ?

loop_
_geom_torsion_atom_site_label_1
_geom_torsion_atom_site_label_2
_geom_torsion_atom_site_label_3
_geom_torsion_atom_site_label_4
_geom_torsion
_geom_torsion_site_symmetry_1
_geom_torsion_site_symmetry_2
_geom_torsion_site_symmetry_3
_geom_torsion_site_symmetry_4
_geom_torsion_publ_flag
N3 C1 C2 C3 85.9(3) . . . . ?
N3 C1 C2 C16 -146.4(2) . . . . ?
N3 C15 C14 C13 0.0(4) . . . . ?
N3 C11 C12 C13 -0.4(4) . . . . ?
N3 C11 C10 N1 0.3(3) . . . . ?
N7 C17 C16 C24 83.3(3) . . . . ?
N7 C17 C16 C2 -148.6(3) . . . . ?
N7 C23 C22 C21 0.6(5) . . . . ?
N7 C19 C18 N5 -0.1(3) . . . . ?
N7 C19 C20 C21 -1.1(5) . . . . ?
N8 C24 C16 C17 62.7(3) . . . . ?
N8 C24 C16 C2 -63.6(3) . . . . ?
N8 C26 C25 N6 0.2(3) . . . . ?
N8 C26 C27 C28 2.6(4) . . . . ?
N8 C30 C29 C28 1.0(4) . . . . ?
N4 C3 C2 C1 66.7(4) . . . . ?
N4 C3 C2 C16 -59.7(4) . . . . ?
N4 C9 C8 C7 1.4(5) . . . . ?
N4 C5 C4 N2 -0.6(4) . . . . ?
N4 C5 C6 C7 1.0(5) . . . . ?
N5 C17 C16 C24 -92.1(3) . . . . ?
N5 C17 C16 C2 36.0(4) . . . . ?
N6 C24 C16 C17 -112.0(3) . . . . ?
N6 C24 C16 C2 121.6(3) . . . . ?
N1 C1 C2 C3 -90.0(3) . . . . ?
N1 C1 C2 C16 37.7(4) . . . . ?
N2 C3 C2 C1 -110.0(3) . . . . ?
N2 C3 C2 C16 123.6(3) . . . . ?
C24 N8 C26 C25 -0.3(3) . . . . ?
C24 N8 C26 C27 -179.7(2) . . . . ?
C24 N8 C30 C29 177.4(3) . . . . ?
C24 N6 C25 C26 0.0(3) . . . . ?
C3 N4 C9 C8 178.0(3) . . . . ?
C3 N4 C5 C4 0.7(3) . . . . ?
C3 N4 C5 C6 -179.3(3) . . . . ?
C3 N2 C4 C5 0.2(4) . . . . ?
C3 C2 C16 C24 -45.2(3) . . . . ?
C3 C2 C16 C17 -171.4(2) . . . . ?
C1 N3 C15 C14 -179.4(3) . . . . ?
C1 N3 C11 C12 179.9(2) . . . . ?
C1 N3 C11 C10 0.2(3) . . . . ?
C1 N1 C10 C11 -0.7(3) . . . . ?
C1 C2 C16 C24 -171.8(2) . . . . ?
C1 C2 C16 C17 62.0(3) . . . . ?
C17 N7 C23 C22 -179.9(3) . . . . ?
C17 N7 C19 C18 -0.2(3) . . . . ?
C17 N7 C19 C20 -179.7(3) . . . . ?
C17 N5 C18 C19 0.4(3) . . . . ?
C15 N3 C1 N1 178.0(3) . . . . ?
C15 N3 C1 C2 1.6(4) . . . . ?
C15 N3 C11 C12 1.1(4) . . . . ?
C15 N3 C11 C10 -178.6(2) . . . . ?
C15 C14 C13 C12 0.6(5) . . . . ?
C23 N7 C17 N5 -180.0(3) . . . . ?
C23 N7 C17 C16 4.0(5) . . . . ?
C23 N7 C19 C18 -179.8(3) . . . . ?
C23 N7 C19 C20 0.7(4) . . . . ?
C11 N3 C1 N1 -0.7(3) . . . . ?
C11 N3 C1 C2 -177.1(2) . . . . ?
C11 N3 C15 C14 -0.9(4) . . . . ?
C11 C12 C13 C14 -0.4(4) . . . . ?
C19 N7 C17 N5 0.5(3) . . . . ?
C19 N7 C17 C16 -175.5(3) . . . . ?
C19 N7 C23 C22 -0.4(4) . . . . ?
C19 C20 C21 C22 1.4(5) . . . . ?
C26 N8 C24 N6 0.3(3) . . . . ?
C26 N8 C24 C16 -175.1(2) . . . . ?
C26 N8 C30 C29 -0.2(4) . . . . ?
C26 C27 C28 C29 -1.8(5) . . . . ?
C30 N8 C24 N6 -177.6(3) . . . . ?
C30 N8 C24 C16 7.1(4) . . . . ?
C30 N8 C26 C25 177.8(2) . . . . ?
C30 N8 C26 C27 -1.6(4) . . . . ?
C30 C29 C28 C27 -0.1(5) . . . . ?
C9 N4 C3 N2 179.8(3) . . . . ?
C9 N4 C3 C2 2.8(5) . . . . ?
C9 N4 C5 C4 -179.7(3) . . . . ?
C9 N4 C5 C6 0.4(4) . . . . ?
C18 N5 C17 N7 -0.5(3) . . . . ?
C18 N5 C17 C16 175.3(3) . . . . ?
C18 C19 C20 C21 179.5(4) . . . . ?
C5 N4 C3 N2 -0.6(3) . . . . ?
C5 N4 C3 C2 -177.6(3) . . . . ?
C5 N4 C9 C8 -1.5(4) . . . . ?
C5 C6 C7 C8 -1.1(5) . . . . ?
C12 C11 C10 N1 -179.3(3) . . . . ?
C25 N6 C24 N8 -0.1(3) . . . . ?
C25 N6 C24 C16 175.3(2) . . . . ?
C25 C26 C27 C28 -176.6(3) . . . . ?
C20 C19 C18 N5 179.3(4) . . . . ?
C20 C21 C22 C23 -1.1(5) . . . . ?
C10 N1 C1 N3 0.9(3) . . . . ?
C10 N1 C1 C2 177.1(3) . . . . ?
C10 C11 C12 C13 179.1(3) . . . . ?
C27 C26 C25 N6 179.4(3) . . . . ?
C4 N2 C3 N4 0.2(3) . . . . ?
C4 N2 C3 C2 177.4(3) . . . . ?
C4 C5 C6 C7 -179.0(4) . . . . ?
C6 C5 C4 N2 179.4(3) . . . . ?
C6 C7 C8 C9 0.0(5) . . . . ?
